data_7001125
loop_
_publ_author_name
'Izod, Keith'
'Bowman, Lyndsey J.'
'Wills, Corinne'
'Clegg, William'
'Harrington, Ross W.'

_publ_section_title
;
 Synthesis and structural characterisation of alkali metal complexes of
 heteroatom-stabilised 1,4- and 1,6-dicarbanions
;
_journal_issue 17
_journal_name_full 'Dalton Transactions'
_journal_page_first 3340
_journal_page_last 3347
_journal_paper_doi 10.1039/b822054a
_journal_year 2009
_chemical_formula_moiety 'C18 H54 B2 P2 Si4'
_chemical_formula_sum 'C18 H54 B2 P2 Si4'
_chemical_formula_weight 466.53
_chemical_name_systematic
;
?
;
_space_group_IT_number 2
_symmetry_cell_setting triclinic
_symmetry_space_group_name_Hall '-P 1'
_symmetry_space_group_name_H-M 'P -1'
_atom_sites_solution_hydrogens geom
_atom_sites_solution_primary direct
_atom_sites_solution_secondary difmap
_audit_creation_method SHELXL-97
_cell_angle_alpha 81.709(2)
_cell_angle_beta 86.352(2)
_cell_angle_gamma 77.554(2)
_cell_formula_units_Z 1
_cell_length_a 6.6106(1)
_cell_length_b 8.7160(2)
_cell_length_c 13.3995(4)
_cell_measurement_reflns_used 4476
_cell_measurement_temperature 150(2)
_cell_measurement_theta_max 29.4671
_cell_measurement_theta_min 3.0244
_cell_volume 745.61(3)
_computing_cell_refinement CrysAlisPro
_computing_data_collection CrysAlisPro
_computing_data_reduction CrysAlisPro
_computing_molecular_graphics 'Bruker SHELXTL'
_computing_publication_material 'Bruker SHELXTL and local programs'
_computing_structure_refinement 'Bruker SHELXTL'
_computing_structure_solution SIR97
_diffrn_ambient_temperature 150(2)
_diffrn_detector_area_resol_mean 10.3968
_diffrn_measured_fraction_theta_full 0.995
_diffrn_measured_fraction_theta_max 0.833
_diffrn_measurement_device_type 'Oxford Diffraction Gemini A Ultra diffractometer'
_diffrn_measurement_method 'thick-slice \w scans'
_diffrn_radiation_monochromator none
_diffrn_radiation_source 'sealed tube with Enhance optics'
_diffrn_radiation_type MoK\a
_diffrn_radiation_wavelength 0.71073
_diffrn_reflns_av_R_equivalents 0.0216
_diffrn_reflns_av_sigmaI/netI 0.0360
_diffrn_reflns_limit_h_max 9
_diffrn_reflns_limit_h_min -8
_diffrn_reflns_limit_k_max 11
_diffrn_reflns_limit_k_min -11
_diffrn_reflns_limit_l_max 17
_diffrn_reflns_limit_l_min -17
_diffrn_reflns_number 6863
_diffrn_reflns_theta_full 26.00
_diffrn_reflns_theta_max 29.53
_diffrn_reflns_theta_min 3.03
_diffrn_standards_number 0
_exptl_absorpt_coefficient_mu 0.310
_exptl_absorpt_correction_T_max 0.997
_exptl_absorpt_correction_T_min 0.970
_exptl_absorpt_correction_type multi-scan
_exptl_absorpt_process_details Scalepack/CrysAlisPro
_exptl_crystal_colour colourless
_exptl_crystal_density_diffrn 1.039
_exptl_crystal_density_method 'not measured'
_exptl_crystal_description plate
_exptl_crystal_F_000 258
_exptl_crystal_size_max 0.10
_exptl_crystal_size_mid 0.08
_exptl_crystal_size_min 0.01
_refine_diff_density_max 0.381
_refine_diff_density_min -0.194
_refine_diff_density_rms 0.048
_refine_ls_extinction_method none
_refine_ls_goodness_of_fit_ref 1.003
_refine_ls_hydrogen_treatment mixed
_refine_ls_matrix_type full
_refine_ls_number_parameters 137
_refine_ls_number_reflns 3477
_refine_ls_number_restraints 0
_refine_ls_restrained_S_all 1.003
_refine_ls_R_factor_all 0.0420
_refine_ls_R_factor_gt 0.0289
_refine_ls_shift/su_max 0.001
_refine_ls_shift/su_mean 0.000
_refine_ls_structure_factor_coef Fsqd
_refine_ls_weighting_details 'calc w=1/[\s^2^(Fo^2^)+(0.0453P)^2^+0.0000P] where P=(Fo^2^+2Fc^2^)/3'
_refine_ls_weighting_scheme calc
_refine_ls_wR_factor_gt 0.0730
_refine_ls_wR_factor_ref 0.0754
_reflns_number_gt 2720
_reflns_number_total 3477
_reflns_threshold_expression I>2\s(I)
_cod_data_source_file b822054a.txt
_cod_data_source_block ki338_compound6
_cod_database_code 7001125

loop_
_symmetry_equiv_pos_as_xyz
'x, y, z'
'-x, -y, -z'

loop_
_atom_site_label
_atom_site_type_symbol
_atom_site_fract_x
_atom_site_fract_y
_atom_site_fract_z
_atom_site_U_iso_or_equiv
_atom_site_adp_type
_atom_site_occupancy
_atom_site_symmetry_multiplicity
_atom_site_calc_flag
_atom_site_refinement_flags
_atom_site_disorder_assembly
_atom_site_disorder_group
P1 P 0.68963(6) 0.20022(4) 0.63215(3) 0.02142(10) Uani 1 1 d . . .
Si1 Si 0.87904(5) 0.02964(4) 0.83952(3) 0.01746(10) Uani 1 1 d . . .
Si2 Si 0.71068(6) 0.40668(4) 0.79940(3) 0.01937(10) Uani 1 1 d . . .
B1 B 0.3923(3) 0.2415(2) 0.64114(17) 0.0335(4) Uani 1 1 d . . .
H1 H 0.332(3) 0.355(2) 0.6572(14) 0.044(5) Uiso 1 1 d . . .
H2 H 0.346(3) 0.230(2) 0.5680(18) 0.065(6) Uiso 1 1 d . . .
H3 H 0.351(3) 0.154(2) 0.6998(16) 0.058(6) Uiso 1 1 d . . .
C1 C 0.82538(19) 0.21667(13) 0.74334(11) 0.0157(3) Uani 1 1 d . . .
H1A H 0.9659 0.2306 0.7165 0.019 Uiso 1 1 calc R . .
C2 C 0.7912(3) 0.32191(18) 0.52784(13) 0.0334(4) Uani 1 1 d . . .
H2A H 0.9429 0.2986 0.5289 0.050 Uiso 1 1 calc R . .
H2B H 0.7378 0.4341 0.5343 0.050 Uiso 1 1 calc R . .
H2C H 0.7477 0.2988 0.4640 0.050 Uiso 1 1 calc R . .
C3 C 0.7779(3) 0.00335(17) 0.59557(13) 0.0335(4) Uani 1 1 d . . .
H3A H 0.9297 -0.0236 0.5934 0.050 Uiso 1 1 calc R . .
H3B H 0.7270 0.0015 0.5287 0.050 Uiso 1 1 calc R . .
H3C H 0.7245 -0.0740 0.6449 0.050 Uiso 1 1 calc R . .
C4 C 1.0889(2) -0.12475(16) 0.78961(13) 0.0296(3) Uani 1 1 d . . .
H4A H 1.1519 -0.2009 0.8460 0.044 Uiso 1 1 calc R . .
H4B H 1.1950 -0.0737 0.7528 0.044 Uiso 1 1 calc R . .
H4C H 1.0296 -0.1803 0.7440 0.044 Uiso 1 1 calc R . .
C5 C 0.6405(2) -0.05144(16) 0.87155(12) 0.0235(3) Uani 1 1 d . . .
H5A H 0.6729 -0.1476 0.9205 0.035 Uiso 1 1 calc R . .
H5B H 0.5893 -0.0771 0.8102 0.035 Uiso 1 1 calc R . .
H5C H 0.5338 0.0278 0.9008 0.035 Uiso 1 1 calc R . .
C6 C 0.9773(2) 0.07324(14) 0.95881(11) 0.0230(3) Uani 1 1 d . . .
H6A H 1.1061 0.1137 0.9424 0.028 Uiso 1 1 calc R . .
H6B H 0.8732 0.1579 0.9862 0.028 Uiso 1 1 calc R . .
C7 C 0.6185(3) 0.57933(16) 0.70173(14) 0.0364(4) Uani 1 1 d . . .
H7A H 0.5591 0.6729 0.7348 0.055 Uiso 1 1 calc R . .
H7B H 0.5126 0.5552 0.6620 0.055 Uiso 1 1 calc R . .
H7C H 0.7354 0.6005 0.6571 0.055 Uiso 1 1 calc R . .
C8 C 0.9152(2) 0.46851(16) 0.86385(14) 0.0316(4) Uani 1 1 d . . .
H8A H 0.8586 0.5710 0.8874 0.047 Uiso 1 1 calc R . .
H8B H 1.0324 0.4782 0.8165 0.047 Uiso 1 1 calc R . .
H8C H 0.9624 0.3889 0.9216 0.047 Uiso 1 1 calc R . .
C9 C 0.4895(2) 0.37908(18) 0.88873(13) 0.0318(4) Uani 1 1 d . . .
H9A H 0.4164 0.4822 0.9067 0.048 Uiso 1 1 calc R . .
H9B H 0.5420 0.3095 0.9498 0.048 Uiso 1 1 calc R . .
H9C H 0.3940 0.3310 0.8566 0.048 Uiso 1 1 calc R . .

loop_
_atom_site_aniso_label
_atom_site_aniso_U_11
_atom_site_aniso_U_22
_atom_site_aniso_U_33
_atom_site_aniso_U_23
_atom_site_aniso_U_13
_atom_site_aniso_U_12
P1 0.02393(19) 0.02264(18) 0.0179(2) -0.00095(14) -0.00373(15) -0.00564(14)
Si1 0.01726(18) 0.01470(17) 0.0190(2) 0.00161(14) -0.00198(15) -0.00245(13)
Si2 0.02028(19) 0.01492(17) 0.0225(2) -0.00148(14) -0.00495(16) -0.00213(13)
B1 0.0255(9) 0.0377(10) 0.0388(13) -0.0036(9) -0.0119(9) -0.0079(7)
C1 0.0148(6) 0.0157(6) 0.0161(7) 0.0005(5) -0.0016(5) -0.0035(5)
C2 0.0421(10) 0.0354(8) 0.0205(9) 0.0046(7) -0.0019(7) -0.0086(7)
C3 0.0464(10) 0.0312(8) 0.0244(9) -0.0098(7) -0.0013(8) -0.0076(7)
C4 0.0265(8) 0.0212(7) 0.0361(10) 0.0005(6) 0.0022(7) 0.0018(6)
C5 0.0252(7) 0.0234(7) 0.0222(8) -0.0003(6) 0.0011(6) -0.0085(5)
C6 0.0270(7) 0.0185(6) 0.0225(9) 0.0056(6) -0.0099(6) -0.0057(5)
C7 0.0504(10) 0.0191(7) 0.0368(11) 0.0014(7) -0.0147(8) -0.0006(6)
C8 0.0351(8) 0.0205(7) 0.0417(11) -0.0032(6) -0.0126(8) -0.0085(6)
C9 0.0276(8) 0.0325(8) 0.0350(10) -0.0116(7) 0.0042(7) -0.0026(6)

loop_
_atom_type_symbol
_atom_type_description
_atom_type_scat_dispersion_real
_atom_type_scat_dispersion_imag
_atom_type_scat_source
C C 0.0033 0.0016 'International Tables Vol C Tables 4.2.6.8 and 6.1.1.4'
H H 0.0000 0.0000 'International Tables Vol C Tables 4.2.6.8 and 6.1.1.4'
B B 0.0013 0.0007 'International Tables Vol C Tables 4.2.6.8 and 6.1.1.4'
Si Si 0.0817 0.0704 'International Tables Vol C Tables 4.2.6.8 and 6.1.1.4'
P P 0.1023 0.0942 'International Tables Vol C Tables 4.2.6.8 and 6.1.1.4'

loop_
_geom_angle_atom_site_label_1
_geom_angle_atom_site_label_2
_geom_angle_atom_site_label_3
_geom_angle
_geom_angle_site_symmetry_1
_geom_angle_site_symmetry_3
_geom_angle_publ_flag
B1 P1 C1 117.60(8) . . ?
B1 P1 C2 113.32(9) . . ?
B1 P1 C3 107.35(8) . . ?
C1 P1 C2 106.12(7) . . ?
C1 P1 C3 109.70(7) . . ?
C2 P1 C3 101.57(8) . . ?
C1 Si1 C4 110.24(7) . . ?
C1 Si1 C5 111.30(6) . . ?
C1 Si1 C6 110.47(6) . . ?
C4 Si1 C5 109.86(7) . . ?
C4 Si1 C6 106.24(7) . . ?
C5 Si1 C6 108.59(7) . . ?
C1 Si2 C7 113.05(7) . . ?
C1 Si2 C8 109.76(6) . . ?
C1 Si2 C9 110.78(6) . . ?
C7 Si2 C8 103.93(7) . . ?
C7 Si2 C9 108.42(8) . . ?
C8 Si2 C9 110.72(8) . . ?
P1 B1 H1 111.1(9) . . ?
P1 B1 H2 105.1(12) . . ?
P1 B1 H3 106.3(10) . . ?
H1 B1 H2 109.6(14) . . ?
H1 B1 H3 111.3(15) . . ?
H2 B1 H3 113.3(15) . . ?
P1 C1 Si1 115.19(6) . . ?
P1 C1 Si2 112.23(6) . . ?
P1 C1 H1A 104.4 . . ?
Si1 C1 Si2 114.73(7) . . ?
Si1 C1 H1A 104.4 . . ?
Si2 C1 H1A 104.4 . . ?
P1 C2 H2A 109.5 . . ?
P1 C2 H2B 109.5 . . ?
P1 C2 H2C 109.5 . . ?
H2A C2 H2B 109.5 . . ?
H2A C2 H2C 109.5 . . ?
H2B C2 H2C 109.5 . . ?
P1 C3 H3A 109.5 . . ?
P1 C3 H3B 109.5 . . ?
P1 C3 H3C 109.5 . . ?
H3A C3 H3B 109.5 . . ?
H3A C3 H3C 109.5 . . ?
H3B C3 H3C 109.5 . . ?
Si1 C4 H4A 109.5 . . ?
Si1 C4 H4B 109.5 . . ?
Si1 C4 H4C 109.5 . . ?
H4A C4 H4B 109.5 . . ?
H4A C4 H4C 109.5 . . ?
H4B C4 H4C 109.5 . . ?
Si1 C5 H5A 109.5 . . ?
Si1 C5 H5B 109.5 . . ?
Si1 C5 H5C 109.5 . . ?
H5A C5 H5B 109.5 . . ?
H5A C5 H5C 109.5 . . ?
H5B C5 H5C 109.5 . . ?
Si1 C6 C6 113.46(12) . 2_757 ?
Si1 C6 H6A 108.9 . . ?
Si1 C6 H6B 108.9 . . ?
C6 C6 H6A 108.9 2_757 . ?
C6 C6 H6B 108.9 2_757 . ?
H6A C6 H6B 107.7 . . ?
Si2 C7 H7A 109.5 . . ?
Si2 C7 H7B 109.5 . . ?
Si2 C7 H7C 109.5 . . ?
H7A C7 H7B 109.5 . . ?
H7A C7 H7C 109.5 . . ?
H7B C7 H7C 109.5 . . ?
Si2 C8 H8A 109.5 . . ?
Si2 C8 H8B 109.5 . . ?
Si2 C8 H8C 109.5 . . ?
H8A C8 H8B 109.5 . . ?
H8A C8 H8C 109.5 . . ?
H8B C8 H8C 109.5 . . ?
Si2 C9 H9A 109.5 . . ?
Si2 C9 H9B 109.5 . . ?
Si2 C9 H9C 109.5 . . ?
H9A C9 H9B 109.5 . . ?
H9A C9 H9C 109.5 . . ?
H9B C9 H9C 109.5 . . ?

loop_
_geom_bond_atom_site_label_1
_geom_bond_atom_site_label_2
_geom_bond_distance
_geom_bond_site_symmetry_2
_geom_bond_publ_flag
P1 B1 1.9198(19) . ?
P1 C1 1.8256(13) . ?
P1 C2 1.8135(16) . ?
P1 C3 1.8165(15) . ?
Si1 C1 1.9097(13) . ?
Si1 C4 1.8762(15) . ?
Si1 C5 1.8649(14) . ?
Si1 C6 1.8803(15) . ?
Si2 C1 1.9045(13) . ?
Si2 C7 1.8673(15) . ?
Si2 C8 1.8606(14) . ?
Si2 C9 1.8636(17) . ?
B1 H1 1.031(17) . ?
B1 H2 1.07(2) . ?
B1 H3 1.08(2) . ?
C1 H1A 1.000 . ?
C2 H2A 0.980 . ?
C2 H2B 0.980 . ?
C2 H2C 0.980 . ?
C3 H3A 0.980 . ?
C3 H3B 0.980 . ?
C3 H3C 0.980 . ?
C4 H4A 0.980 . ?
C4 H4B 0.980 . ?
C4 H4C 0.980 . ?
C5 H5A 0.980 . ?
C5 H5B 0.980 . ?
C5 H5C 0.980 . ?
C6 C6 1.552(3) 2_757 ?
C6 H6A 0.990 . ?
C6 H6B 0.990 . ?
C7 H7A 0.980 . ?
C7 H7B 0.980 . ?
C7 H7C 0.980 . ?
C8 H8A 0.980 . ?
C8 H8B 0.980 . ?
C8 H8C 0.980 . ?
C9 H9A 0.980 . ?
C9 H9B 0.980 . ?
C9 H9C 0.980 . ?

loop_
_geom_torsion_atom_site_label_1
_geom_torsion_atom_site_label_2
_geom_torsion_atom_site_label_3
_geom_torsion_atom_site_label_4
_geom_torsion
_geom_torsion_site_symmetry_1
_geom_torsion_site_symmetry_2
_geom_torsion_site_symmetry_3
_geom_torsion_site_symmetry_4
_geom_torsion_publ_flag
B1 P1 C1 Si1 86.23(10) . . . . ?
B1 P1 C1 Si2 -47.54(10) . . . . ?
C2 P1 C1 Si1 -145.74(8) . . . . ?
C2 P1 C1 Si2 80.49(9) . . . . ?
C3 P1 C1 Si1 -36.77(10) . . . . ?
C3 P1 C1 Si2 -170.53(7) . . . . ?
C7 Si2 C1 P1 -35.97(10) . . . . ?
C7 Si2 C1 Si1 -169.96(7) . . . . ?
C8 Si2 C1 P1 -151.48(8) . . . . ?
C8 Si2 C1 Si1 74.53(9) . . . . ?
C9 Si2 C1 P1 85.94(9) . . . . ?
C9 Si2 C1 Si1 -48.05(9) . . . . ?
C4 Si1 C1 P1 72.48(9) . . . . ?
C4 Si1 C1 Si2 -154.91(7) . . . . ?
C5 Si1 C1 P1 -49.68(9) . . . . ?
C5 Si1 C1 Si2 82.92(8) . . . . ?
C6 Si1 C1 P1 -170.40(7) . . . . ?
C6 Si1 C1 Si2 -37.79(9) . . . . ?
C1 Si1 C6 C6 179.48(13) . . . 2_757 ?
C4 Si1 C6 C6 -60.96(16) . . . 2_757 ?
C5 Si1 C6 C6 57.15(16) . . . 2_757 ?
